data_4085614
loop_
_publ_author_name
'Klein, Axel'
'Schurr, Thilo'
'Kn\"odler, Axel'
'Gudat, Dietrich'
'Klinkhammer, Karl-Wilhelm'
'Jain, Vimal K.'
'Z\'ali\<s, Stanislav'
'Kaim, Wolfgang'

_publ_section_title
;
 Multiple Isomerism (cis/trans; syn/anti) in [(dmso)~2~Pt(aryl)~2~]
 Complexes: A Combined Structural, Spectroscopic, and Theoretical
 Investigation
;
_journal_issue 17
_journal_name_full Organometallics
_journal_page_first 4125
_journal_page_last 4131
_journal_paper_doi 10.1021/om050076+
_journal_volume 24
_journal_year 2005
_chemical_formula_sum 'C18 H26 O2 Pt S2'
_chemical_formula_weight 533.60
_chemical_name_common cis-anti-(dmso)2Pt(2Tol)2
_space_group_IT_number 14
_symmetry_cell_setting monoclinic
_symmetry_space_group_name_Hall '-P 2ybc'
_symmetry_space_group_name_H-M 'P 1 21/c 1'
_atom_sites_solution_hydrogens geom
_atom_sites_solution_primary direct
_atom_sites_solution_secondary difmap
_audit_creation_method SHELXL-97
_cell_angle_alpha 90.00
_cell_angle_beta 91.057(9)
_cell_angle_gamma 90.00
_cell_formula_units_Z 8
_cell_length_a 13.3079(15)
_cell_length_b 15.8153(18)
_cell_length_c 18.952(2)
_cell_measurement_temperature 173(2)
_cell_volume 3988.1(8)
_computing_cell_refinement 'Siemens XSCANS'
_computing_data_collection 'Siemens XSCANS'
_computing_data_reduction 'Siemens SHELXTL'
_computing_molecular_graphics 'Siemens SHELXTL'
_computing_publication_material 'Siemens SHELXTL'
_computing_structure_refinement 'SHELXL-97 (Sheldrick, 1997)'
_computing_structure_solution 'SHELXS-97 (Sheldrick, 1990)'
_diffrn_ambient_temperature 173(2)
_diffrn_measured_fraction_theta_full 0.874
_diffrn_measured_fraction_theta_max 0.874
_diffrn_measurement_device_type Siemens-P4
_diffrn_measurement_method '\w scans'
_diffrn_radiation_monochromator graphite
_diffrn_radiation_source 'fine-focus sealed tube'
_diffrn_radiation_type MoK\a
_diffrn_radiation_wavelength 0.71073
_diffrn_reflns_av_R_equivalents 0.0512
_diffrn_reflns_av_sigmaI/netI 0.1138
_diffrn_reflns_limit_h_max 16
_diffrn_reflns_limit_h_min 0
_diffrn_reflns_limit_k_max 20
_diffrn_reflns_limit_k_min 0
_diffrn_reflns_limit_l_max 24
_diffrn_reflns_limit_l_min -24
_diffrn_reflns_number 7978
_diffrn_reflns_theta_full 27.00
_diffrn_reflns_theta_max 27.00
_diffrn_reflns_theta_min 2.15
_exptl_absorpt_coefficient_mu 7.252
_exptl_absorpt_correction_type 'empirical, psi-scans'
_exptl_crystal_colour colourless
_exptl_crystal_density_diffrn 1.777
_exptl_crystal_density_method 'not measured'
_exptl_crystal_description bar
_exptl_crystal_F_000 2080
_exptl_crystal_size_max 0.45
_exptl_crystal_size_mid 0.15
_exptl_crystal_size_min 0.15
_refine_diff_density_max 1.268
_refine_diff_density_min -1.036
_refine_diff_density_rms 0.205
_refine_ls_extinction_method none
_refine_ls_goodness_of_fit_ref 0.999
_refine_ls_hydrogen_treatment mixed
_refine_ls_matrix_type full
_refine_ls_number_parameters 413
_refine_ls_number_reflns 7605
_refine_ls_number_restraints 0
_refine_ls_restrained_S_all 0.999
_refine_ls_R_factor_all 0.1122
_refine_ls_R_factor_gt 0.0533
_refine_ls_shift/su_max 0.012
_refine_ls_shift/su_mean 0.000
_refine_ls_structure_factor_coef Fsqd
_refine_ls_weighting_details 'calc w=1/[\s^2^(Fo^2^)+(0.0333P)^2^+0.0000P] where P=(Fo^2^+2Fc^2^)/3'
_refine_ls_weighting_scheme calc
_refine_ls_wR_factor_gt 0.0948
_refine_ls_wR_factor_ref 0.1132
_reflns_number_gt 4779
_reflns_number_total 7605
_reflns_threshold_expression >2sigma(I)
_cod_data_source_file Organometallics_2005_4125.cif
_cod_data_source_block sch05
_cod_original_cell_volume 3988.2(8)
_cod_original_sg_symbol_H-M P2(1)/c
_cod_database_code 4085614

loop_
_symmetry_equiv_pos_as_xyz
'x, y, z'
'-x, y+1/2, -z+1/2'
'-x, -y, -z'
'x, -y-1/2, z-1/2'

loop_
_atom_site_label
_atom_site_type_symbol
_atom_site_fract_x
_atom_site_fract_y
_atom_site_fract_z
_atom_site_U_iso_or_equiv
_atom_site_adp_type
_atom_site_occupancy
_atom_site_symmetry_multiplicity
_atom_site_calc_flag
_atom_site_refinement_flags
Pt1 Pt 0.81420(4) 0.23380(3) 0.59698(2) 0.02537(12) Uani 1 1 d .
Pt2 Pt 1.26750(4) 0.21778(3) 0.93345(2) 0.02541(12) Uani 1 1 d .
S1 S 0.8486(3) 0.34816(18) 0.67112(14) 0.0312(7) Uani 1 1 d .
S2 S 0.7744(3) 0.32178(17) 0.50200(14) 0.0316(7) Uani 1 1 d .
S3 S 1.1710(3) 0.28703(19) 0.84788(14) 0.0335(7) Uani 1 1 d .
S4 S 1.1208(2) 0.17326(18) 0.98629(14) 0.0299(6) Uani 1 1 d .
O1 O 0.9367(8) 0.4005(5) 0.6563(4) 0.048(3) Uani 1 1 d .
O2 O 0.8022(8) 0.4118(5) 0.5072(4) 0.046(3) Uani 1 1 d .
O3 O 1.0762(7) 0.2459(5) 0.8237(4) 0.048(2) Uani 1 1 d .
O4 O 1.0443(6) 0.2406(5) 0.9966(4) 0.0353(19) Uani 1 1 d .
C1 C 0.8450(10) 0.1484(7) 0.6754(5) 0.034(3) Uani 1 1 d .
C2 C 0.9433(11) 0.1249(7) 0.6944(5) 0.036(3) Uani 1 1 d .
C3 C 0.9589(13) 0.0660(7) 0.7490(6) 0.050(4) Uani 1 1 d .
H3A H 1.0255 0.0498 0.7619 0.060 Uiso 1 1 calc R
C4 C 0.8780(14) 0.0309(8) 0.7845(6) 0.055(4) Uani 1 1 d .
H4A H 0.8902 -0.0091 0.8210 0.066 Uiso 1 1 calc R
C5 C 0.7814(13) 0.0536(7) 0.7673(6) 0.052(4) Uani 1 1 d .
H5A H 0.7259 0.0305 0.7916 0.062 Uiso 1 1 calc R
C6 C 0.7672(11) 0.1118(7) 0.7130(6) 0.039(3) Uani 1 1 d .
H6A H 0.7002 0.1277 0.7008 0.047 Uiso 1 1 calc R
C7 C 1.0327(12) 0.1621(9) 0.6595(7) 0.058(4) Uani 1 1 d .
H7A H 1.0195 0.2217 0.6485 0.086 Uiso 1 1 calc R
H7B H 1.0458 0.1312 0.6158 0.086 Uiso 1 1 calc R
H7C H 1.0913 0.1579 0.6913 0.086 Uiso 1 1 calc R
C11 C 0.7952(10) 0.1303(6) 0.5348(5) 0.029(3) Uani 1 1 d .
C12 C 0.7041(11) 0.0895(8) 0.5229(6) 0.042(3) Uani 1 1 d .
C13 C 0.7008(12) 0.0210(8) 0.4730(7) 0.051(4) Uani 1 1 d .
H13A H 0.6391 -0.0082 0.4656 0.061 Uiso 1 1 calc R
C14 C 0.7824(12) -0.0034(8) 0.4361(7) 0.050(4) Uani 1 1 d .
H14A H 0.7763 -0.0464 0.4013 0.060 Uiso 1 1 calc R
C15 C 0.8737(13) 0.0343(8) 0.4493(7) 0.052(4) Uani 1 1 d .
H15A H 0.9319 0.0147 0.4260 0.062 Uiso 1 1 calc R
C16 C 0.8809(12) 0.1015(7) 0.4970(6) 0.046(4) Uani 1 1 d .
H16A H 0.9439 0.1287 0.5044 0.055 Uiso 1 1 calc R
C17 C 0.6102(11) 0.1089(9) 0.5611(7) 0.057(4) Uani 1 1 d .
H17A H 0.6169 0.1640 0.5843 0.085 Uiso 1 1 calc R
H17B H 0.5986 0.0652 0.5966 0.085 Uiso 1 1 calc R
H17C H 0.5534 0.1104 0.5274 0.085 Uiso 1 1 calc R
C21 C 1.3526(8) 0.1678(7) 1.0140(5) 0.026(2) Uani 1 1 d .
C22 C 1.3765(9) 0.2126(7) 1.0754(5) 0.029(3) Uani 1 1 d .
C23 C 1.4280(10) 0.1767(8) 1.1327(5) 0.034(3) Uani 1 1 d .
H23A H 1.4453 0.2101 1.1727 0.041 Uiso 1 1 calc R
C24 C 1.4530(10) 0.0947(8) 1.1308(6) 0.042(3) Uani 1 1 d .
H24A H 1.4862 0.0694 1.1702 0.051 Uiso 1 1 calc R
C25 C 1.4305(10) 0.0469(7) 1.0713(6) 0.037(3) Uani 1 1 d .
H25A H 1.4484 -0.0113 1.0708 0.044 Uiso 1 1 calc R
C26 C 1.3828(9) 0.0814(7) 1.0129(5) 0.030(3) Uani 1 1 d .
H26A H 1.3703 0.0478 0.9721 0.036 Uiso 1 1 calc R
C27 C 1.3376(11) 0.3040(8) 1.0833(6) 0.046(4) Uani 1 1 d .
H27A H 1.3110 0.3240 1.0377 0.070 Uiso 1 1 calc R
H27B H 1.3929 0.3408 1.0990 0.070 Uiso 1 1 calc R
H27C H 1.2842 0.3053 1.1182 0.070 Uiso 1 1 calc R
C31 C 1.3964(7) 0.2527(6) 0.8854(4) 0.048(4) Uani 1 1 d G
C32 C 1.4473(7) 0.2009(7) 0.8385(4) 0.074(6) Uani 1 1 d G
C33 C 1.5323(7) 0.2311(9) 0.8047(5) 0.119(11) Uani 1 1 d G
H33B H 1.5670 0.1958 0.7727 0.143 Uiso 1 1 calc R
C34 C 1.5664(8) 0.3130(10) 0.8179(6) 0.159(16) Uani 1 1 d G
H34B H 1.6244 0.3336 0.7949 0.191 Uiso 1 1 calc R
C35 C 1.5155(9) 0.3648(9) 0.8649(6) 0.135(12) Uani 1 1 d G
H35B H 1.5388 0.4206 0.8739 0.163 Uiso 1 1 calc R
C36 C 1.4305(8) 0.3346(7) 0.8986(5) 0.076(5) Uani 1 1 d G
H36B H 1.3958 0.3699 0.9306 0.091 Uiso 1 1 calc R
C37 C 1.3960(12) 0.1196(8) 0.8157(6) 0.118(10) Uani 1 1 d G
H37A H 1.4446 0.0829 0.7924 0.177 Uiso 1 1 calc R
H37B H 1.3405 0.1327 0.7828 0.177 Uiso 1 1 calc R
H37C H 1.3698 0.0907 0.8572 0.177 Uiso 1 1 calc R
C41 C 0.8561(11) 0.3192(8) 0.7620(5) 0.042(3) Uani 1 1 d .
H41A H 0.8639 0.3701 0.7910 0.064 Uiso 1 1 calc R
H41B H 0.9142 0.2820 0.7699 0.064 Uiso 1 1 calc R
H41C H 0.7946 0.2894 0.7750 0.064 Uiso 1 1 calc R
C42 C 0.7416(11) 0.4177(8) 0.6727(6) 0.046(3) Uani 1 1 d .
H42A H 0.7508 0.4592 0.7106 0.069 Uiso 1 1 calc R
H42B H 0.6807 0.3846 0.6809 0.069 Uiso 1 1 calc R
H42C H 0.7351 0.4471 0.6273 0.069 Uiso 1 1 calc R
C43 C 0.6426(10) 0.3171(8) 0.4846(7) 0.045(3) Uani 1 1 d .
H43A H 0.6249 0.3565 0.4464 0.068 Uiso 1 1 calc R
H43B H 0.6065 0.3328 0.5272 0.068 Uiso 1 1 calc R
H43C H 0.6239 0.2595 0.4705 0.068 Uiso 1 1 calc R
C44 C 0.8197(11) 0.2818(8) 0.4205(6) 0.045(3) Uani 1 1 d .
H44A H 0.8024 0.3214 0.3824 0.067 Uiso 1 1 calc R
H44B H 0.7886 0.2268 0.4105 0.067 Uiso 1 1 calc R
H44C H 0.8928 0.2753 0.4237 0.067 Uiso 1 1 calc R
C45 C 1.1422(12) 0.3893(7) 0.8816(6) 0.051(4) Uani 1 1 d .
H45A H 1.1054 0.4218 0.8455 0.077 Uiso 1 1 calc R
H45B H 1.2047 0.4188 0.8944 0.077 Uiso 1 1 calc R
H45C H 1.1007 0.3834 0.9235 0.077 Uiso 1 1 calc R
C46 C 1.2361(11) 0.3157(9) 0.7705(6) 0.052(4) Uani 1 1 d .
H46A H 1.1915 0.3489 0.7395 0.078 Uiso 1 1 calc R
H46B H 1.2574 0.2646 0.7458 0.078 Uiso 1 1 calc R
H46C H 1.2953 0.3496 0.7835 0.078 Uiso 1 1 calc R
C47 C 1.1405(11) 0.1189(9) 1.0685(6) 0.048(4) Uani 1 1 d .
H47A H 1.0757 0.0998 1.0865 0.073 Uiso 1 1 calc R
H47B H 1.1723 0.1574 1.1028 0.073 Uiso 1 1 calc R
H47C H 1.1842 0.0700 1.0613 0.073 Uiso 1 1 calc R
C48 C 1.0636(11) 0.0913(7) 0.9378(7) 0.047(3) Uani 1 1 d .
H48A H 1.0000 0.0757 0.9596 0.070 Uiso 1 1 calc R
H48B H 1.1084 0.0421 0.9373 0.070 Uiso 1 1 calc R
H48C H 1.0505 0.1103 0.8892 0.070 Uiso 1 1 calc R

loop_
_atom_site_aniso_label
_atom_site_aniso_U_11
_atom_site_aniso_U_22
_atom_site_aniso_U_33
_atom_site_aniso_U_23
_atom_site_aniso_U_13
_atom_site_aniso_U_12
Pt1 0.0295(3) 0.0249(2) 0.0217(2) 0.00310(16) -0.00058(17) -0.0016(2)
Pt2 0.0230(2) 0.0317(2) 0.0216(2) 0.00404(17) 0.00262(16) 0.0034(2)
S1 0.0342(19) 0.0356(15) 0.0239(13) -0.0006(11) 0.0031(12) -0.0008(14)
S2 0.043(2) 0.0239(13) 0.0275(14) 0.0006(11) -0.0054(13) -0.0022(14)
S3 0.0343(18) 0.0403(16) 0.0260(13) 0.0081(12) -0.0007(12) 0.0065(15)
S4 0.0262(17) 0.0351(15) 0.0288(14) 0.0083(11) 0.0077(12) 0.0075(14)
O1 0.058(7) 0.041(5) 0.046(5) -0.010(4) 0.014(5) -0.021(5)
O2 0.078(8) 0.023(4) 0.035(5) -0.001(3) 0.000(5) -0.011(5)
O3 0.048(6) 0.054(5) 0.040(5) 0.010(4) -0.016(4) -0.008(5)
O4 0.034(5) 0.036(4) 0.036(4) 0.000(4) 0.012(4) 0.005(4)
C1 0.040(8) 0.035(6) 0.025(6) 0.003(5) 0.005(5) -0.003(6)
C2 0.047(9) 0.040(7) 0.022(6) -0.003(5) -0.004(6) 0.010(6)
C3 0.090(14) 0.031(7) 0.027(7) -0.003(5) -0.014(8) 0.019(8)
C4 0.091(14) 0.040(8) 0.033(7) 0.012(6) -0.017(8) 0.006(9)
C5 0.091(14) 0.036(7) 0.029(6) 0.017(5) 0.010(7) -0.023(8)
C6 0.053(10) 0.028(6) 0.037(7) 0.008(5) -0.005(6) 0.000(6)
C7 0.066(12) 0.058(9) 0.048(8) 0.003(7) 0.002(8) 0.015(9)
C11 0.038(8) 0.019(5) 0.029(6) 0.001(4) -0.005(5) 0.002(5)
C12 0.049(10) 0.033(7) 0.044(7) 0.001(5) -0.004(7) -0.005(7)
C13 0.060(11) 0.036(7) 0.055(8) -0.006(6) -0.008(8) -0.021(8)
C14 0.054(11) 0.039(7) 0.058(9) -0.012(6) -0.008(8) -0.007(8)
C15 0.071(12) 0.034(7) 0.050(8) -0.011(6) 0.007(7) 0.001(8)
C16 0.066(11) 0.032(7) 0.040(7) 0.000(5) 0.007(7) 0.010(7)
C17 0.039(10) 0.050(8) 0.080(10) 0.002(7) -0.004(8) -0.023(8)
C21 0.019(6) 0.040(6) 0.018(5) 0.000(4) 0.004(4) 0.004(5)
C22 0.022(6) 0.032(6) 0.034(6) -0.006(5) 0.005(5) -0.002(5)
C23 0.037(8) 0.044(7) 0.021(5) 0.010(5) 0.000(5) -0.003(6)
C24 0.041(9) 0.055(8) 0.030(7) 0.008(6) 0.000(6) -0.006(7)
C25 0.029(7) 0.028(6) 0.052(8) 0.000(5) 0.005(6) 0.004(6)
C26 0.028(7) 0.033(6) 0.028(6) 0.003(4) -0.001(5) -0.001(6)
C27 0.058(10) 0.045(7) 0.036(7) -0.004(5) -0.003(6) 0.008(7)
C31 0.023(7) 0.078(10) 0.043(7) 0.035(7) -0.003(6) 0.001(7)
C32 0.039(9) 0.153(17) 0.032(7) 0.032(9) 0.018(7) 0.035(11)
C33 0.091(19) 0.21(3) 0.059(11) 0.073(14) 0.018(11) 0.077(19)
C34 0.037(13) 0.32(4) 0.12(2) 0.14(3) 0.013(12) 0.05(2)
C35 0.059(15) 0.22(3) 0.124(18) 0.112(19) -0.039(13) -0.085(17)
C36 0.057(12) 0.121(15) 0.049(9) 0.018(9) 0.003(8) -0.037(12)
C37 0.21(3) 0.088(13) 0.055(11) -0.002(9) 0.041(14) 0.091(17)
C41 0.044(9) 0.060(8) 0.023(6) -0.001(5) -0.014(5) 0.008(7)
C42 0.043(9) 0.047(7) 0.049(8) -0.002(6) -0.001(6) 0.019(7)
C43 0.039(9) 0.038(7) 0.058(8) 0.004(6) 0.006(7) 0.014(7)
C44 0.060(10) 0.045(7) 0.030(6) 0.007(5) 0.018(6) 0.001(7)
C45 0.080(13) 0.035(7) 0.040(7) 0.000(5) 0.009(7) 0.007(8)
C46 0.059(11) 0.067(9) 0.031(7) 0.022(6) 0.019(6) 0.025(8)
C47 0.043(9) 0.066(9) 0.038(7) 0.025(6) 0.015(6) 0.021(8)
C48 0.040(9) 0.031(6) 0.069(9) -0.001(6) 0.009(7) 0.000(7)

loop_
_atom_type_symbol
_atom_type_description
_atom_type_scat_dispersion_real
_atom_type_scat_dispersion_imag
_atom_type_scat_source
C C 0.0033 0.0016 'International Tables Vol C Tables 4.2.6.8 and 6.1.1.4'
H H 0.0000 0.0000 'International Tables Vol C Tables 4.2.6.8 and 6.1.1.4'
O O 0.0106 0.0060 'International Tables Vol C Tables 4.2.6.8 and 6.1.1.4'
S S 0.1246 0.1234 'International Tables Vol C Tables 4.2.6.8 and 6.1.1.4'
Pt Pt -1.7033 8.3905 'International Tables Vol C Tables 4.2.6.8 and 6.1.1.4'

loop_
_geom_angle_atom_site_label_1
_geom_angle_atom_site_label_2
_geom_angle_atom_site_label_3
_geom_angle
C11 Pt1 C1 84.9(4)
C11 Pt1 S2 90.5(3)
C1 Pt1 S2 175.3(3)
C11 Pt1 S1 175.4(4)
C1 Pt1 S1 92.3(3)
S2 Pt1 S1 92.39(10)
C31 Pt2 C21 88.8(4)
C31 Pt2 S4 178.0(3)
C21 Pt2 S4 91.1(3)
C31 Pt2 S3 91.1(2)
C21 Pt2 S3 174.4(3)
S4 Pt2 S3 89.18(11)
O1 S1 C41 107.4(6)
O1 S1 C42 107.1(6)
C41 S1 C42 99.9(6)
O1 S1 Pt1 118.1(3)
C41 S1 Pt1 112.9(4)
C42 S1 Pt1 109.7(5)
O2 S2 C43 107.3(6)
O2 S2 C44 108.2(5)
C43 S2 C44 99.9(6)
O2 S2 Pt1 118.2(3)
C43 S2 Pt1 109.1(4)
C44 S2 Pt1 112.5(4)
O3 S3 C46 106.4(6)
O3 S3 C45 108.7(7)
C46 S3 C45 100.1(6)
O3 S3 Pt2 117.7(3)
C46 S3 Pt2 115.2(5)
C45 S3 Pt2 107.3(5)
O4 S4 C48 107.8(6)
O4 S4 C47 108.6(5)
C48 S4 C47 99.0(7)
O4 S4 Pt2 115.0(3)
C48 S4 Pt2 111.0(5)
C47 S4 Pt2 114.2(5)
C6 C1 C2 117.3(11)
C6 C1 Pt1 120.3(10)
C2 C1 Pt1 122.4(9)
C1 C2 C3 119.3(13)
C1 C2 C7 122.0(11)
C3 C2 C7 118.7(13)
C4 C3 C2 121.0(14)
C5 C4 C3 120.7(11)
C4 C5 C6 117.7(13)
C5 C6 C1 124.1(14)
C12 C11 C16 118.1(11)
C12 C11 Pt1 124.7(9)
C16 C11 Pt1 117.0(9)
C11 C12 C13 118.3(13)
C11 C12 C17 124.3(11)
C13 C12 C17 117.4(13)
C14 C13 C12 122.5(14)
C13 C14 C15 119.7(12)
C14 C15 C16 119.9(14)
C15 C16 C11 121.3(14)
C22 C21 C26 116.1(10)
C22 C21 Pt2 122.9(8)
C26 C21 Pt2 120.8(8)
C23 C22 C21 123.0(10)
C23 C22 C27 117.9(10)
C21 C22 C27 119.0(10)
C24 C23 C22 119.5(11)
C23 C24 C25 120.0(12)
C26 C25 C24 121.7(11)
C25 C26 C21 119.6(10)
C36 C31 C32 120.0
C36 C31 Pt2 116.5(4)
C32 C31 Pt2 123.4(4)
C33 C32 C31 120.0
C33 C32 C37 121.7
C31 C32 C37 117.3
C32 C33 C34 120.0
C35 C34 C33 120.0
C34 C35 C36 120.0
C31 C36 C35 120.0

loop_
_geom_bond_atom_site_label_1
_geom_bond_atom_site_label_2
_geom_bond_distance
Pt1 C11 2.030(10)
Pt1 C1 2.044(11)
Pt1 S2 2.328(3)
Pt1 S1 2.330(3)
Pt2 C31 2.033(8)
Pt2 C21 2.043(10)
Pt2 S4 2.321(3)
Pt2 S3 2.324(3)
S1 O1 1.467(9)
S1 C41 1.783(10)
S1 C42 1.800(13)
S2 O2 1.474(8)
S2 C43 1.780(14)
S2 C44 1.785(11)
S3 O3 1.485(9)
S3 C46 1.776(11)
S3 C45 1.783(12)
S4 O4 1.488(8)
S4 C48 1.755(13)
S4 C47 1.795(11)
C1 C6 1.393(17)
C1 C2 1.401(18)
C2 C3 1.405(15)
C2 C7 1.492(19)
C3 C4 1.39(2)
C4 C5 1.37(2)
C5 C6 1.391(15)
C11 C12 1.388(18)
C11 C16 1.433(18)
C12 C13 1.437(16)
C12 C17 1.487(19)
C13 C14 1.36(2)
C14 C15 1.37(2)
C15 C16 1.398(16)
C21 C22 1.394(14)
C21 C26 1.425(15)
C22 C23 1.393(15)
C22 C27 1.544(15)
C23 C24 1.339(17)
C24 C25 1.386(16)
C25 C26 1.379(15)
C31 C36 1.394(6)
C31 C32 1.394(6)
C32 C33 1.394(6)
C32 C37 1.514(6)
C33 C34 1.394(6)
C34 C35 1.394(6)
C35 C36 1.394(6)

loop_
_geom_torsion_atom_site_label_1
_geom_torsion_atom_site_label_2
_geom_torsion_atom_site_label_3
_geom_torsion_atom_site_label_4
_geom_torsion
C11 Pt1 S1 O1 61(4)
C1 Pt1 S1 O1 112.9(6)
S2 Pt1 S1 O1 -67.7(5)
C11 Pt1 S1 C41 -65(4)
C1 Pt1 S1 C41 -13.5(6)
S2 Pt1 S1 C41 165.8(5)
C11 Pt1 S1 C42 -176(4)
C1 Pt1 S1 C42 -124.1(6)
S2 Pt1 S1 C42 55.3(5)
C11 Pt1 S2 O2 -162.8(6)
C1 Pt1 S2 O2 -174(5)
S1 Pt1 S2 O2 13.6(5)
C11 Pt1 S2 C43 74.3(6)
C1 Pt1 S2 C43 63(5)
S1 Pt1 S2 C43 -109.3(5)
C11 Pt1 S2 C44 -35.6(6)
C1 Pt1 S2 C44 -47(5)
S1 Pt1 S2 C44 140.8(5)
C31 Pt2 S3 O3 141.3(5)
C21 Pt2 S3 O3 -130(3)
S4 Pt2 S3 O3 -36.6(4)
C31 Pt2 S3 C46 14.6(6)
C21 Pt2 S3 C46 104(3)
S4 Pt2 S3 C46 -163.4(6)
C31 Pt2 S3 C45 -95.9(6)
C21 Pt2 S3 C45 -7(3)
S4 Pt2 S3 C45 86.2(5)
C31 Pt2 S4 O4 -146(7)
C21 Pt2 S4 O4 126.7(5)
S3 Pt2 S4 O4 -47.7(4)
C31 Pt2 S4 C48 -24(7)
C21 Pt2 S4 C48 -110.6(6)
S3 Pt2 S4 C48 75.0(5)
C31 Pt2 S4 C47 87(7)
C21 Pt2 S4 C47 0.3(6)
S3 Pt2 S4 C47 -174.1(5)
C11 Pt1 C1 C6 -84.8(10)
S2 Pt1 C1 C6 -73(5)
S1 Pt1 C1 C6 98.8(9)
C11 Pt1 C1 C2 96.1(10)
S2 Pt1 C1 C2 108(5)
S1 Pt1 C1 C2 -80.3(9)
C6 C1 C2 C3 0.7(16)
Pt1 C1 C2 C3 179.8(8)
C6 C1 C2 C7 -177.9(11)
Pt1 C1 C2 C7 1.3(16)
C1 C2 C3 C4 -0.2(18)
C7 C2 C3 C4 178.4(12)
C2 C3 C4 C5 -0.5(19)
C3 C4 C5 C6 0.6(19)
C4 C5 C6 C1 -0.2(19)
C2 C1 C6 C5 -0.5(18)
Pt1 C1 C6 C5 -179.6(9)
C1 Pt1 C11 C12 91.7(10)
S2 Pt1 C11 C12 -87.4(9)
S1 Pt1 C11 C12 144(4)
C1 Pt1 C11 C16 -92.8(9)
S2 Pt1 C11 C16 88.1(8)
S1 Pt1 C11 C16 -41(4)
C16 C11 C12 C13 -0.4(17)
Pt1 C11 C12 C13 175.0(8)
C16 C11 C12 C17 176.4(12)
Pt1 C11 C12 C17 -8.1(18)
C11 C12 C13 C14 -1.7(19)
C17 C12 C13 C14 -178.8(13)
C12 C13 C14 C15 4(2)
C13 C14 C15 C16 -4(2)
C14 C15 C16 C11 2.4(19)
C12 C11 C16 C15 0.1(17)
Pt1 C11 C16 C15 -175.7(9)
C31 Pt2 C21 C22 94.5(10)
S4 Pt2 C21 C22 -87.6(9)
S3 Pt2 C21 C22 5(4)
C31 Pt2 C21 C26 -91.6(9)
S4 Pt2 C21 C26 86.4(9)
S3 Pt2 C21 C26 179(58)
C26 C21 C22 C23 0.7(17)
Pt2 C21 C22 C23 175.0(9)
C26 C21 C22 C27 -174.4(11)
Pt2 C21 C22 C27 -0.1(15)
C21 C22 C23 C24 -2.6(19)
C27 C22 C23 C24 172.6(12)
C22 C23 C24 C25 2.0(19)
C23 C24 C25 C26 0(2)
C24 C25 C26 C21 -2.2(19)
C22 C21 C26 C25 1.6(17)
Pt2 C21 C26 C25 -172.8(9)
C21 Pt2 C31 C36 -93.9(4)
S4 Pt2 C31 C36 179(100)
S3 Pt2 C31 C36 80.5(3)
C21 Pt2 C31 C32 89.5(6)
S4 Pt2 C31 C32 2(7)
S3 Pt2 C31 C32 -96.1(5)
C36 C31 C32 C33 0.0
Pt2 C31 C32 C33 176.5(6)
C36 C31 C32 C37 -168.6
Pt2 C31 C32 C37 8.0(6)
C31 C32 C33 C34 0.0
C37 C32 C33 C34 168.0
C32 C33 C34 C35 0.0
C33 C34 C35 C36 0.0
C32 C31 C36 C35 0.0
Pt2 C31 C36 C35 -176.7(5)
C34 C35 C36 C31 0.0
